data_7237841
loop_
_publ_author_name
'Ptak, Maciej'
'Collings, Ines E.'
'Svane, Katrine L.'
'Sieradzki, Adam'
'Paraguassu, Waldeci'
'M\;aczka, Miros\/law'

_publ_section_title
;
 Pressure-enhanced ferroelectric polarisation in a polar perovskite-like
 [C2H5NH3]Na0.5Cr0.5(HCOO)3 metal--organic framework
;
_journal_issue 28
_journal_name_full 'Journal of Materials Chemistry C'
_journal_page_first 8660
_journal_paper_doi 10.1039/C9TC01924C
_journal_volume 7
_journal_year 2019
_chemical_formula_moiety 'C6 H6 Cr Na O12, 2(C2 H8 N)'
_chemical_formula_sum 'C10 H22 Cr N2 Na O12'
_chemical_formula_weight 437.28
_space_group_crystal_system monoclinic
_space_group_IT_number 7
_space_group_name_Hall 'P -2yac'
_space_group_name_H-M_alt 'P 1 n 1'
_atom_sites_solution_hydrogens geom
_audit_creation_method SHELXL-2016/6
_audit_update_record
;
2019-02-11 deposited with the CCDC.	2019-06-20 downloaded from the CCDC.
;
_cell_angle_alpha 90
_cell_angle_beta 91.018(17)
_cell_angle_gamma 90
_cell_formula_units_Z 2
_cell_length_a 8.0600(6)
_cell_length_b 9.0392(7)
_cell_length_c 11.852(9)
_cell_measurement_reflns_used 492
_cell_measurement_temperature 293(2)
_cell_measurement_theta_max 17.9840
_cell_measurement_theta_min 1.9560
_cell_volume 863.4(7)
_computing_cell_refinement 'CrysAlisPro (Agilent Technologies, 2013)'
_computing_data_reduction 'CrysAlisPro (Agilent Technologies, 2013)'
_computing_molecular_graphics 'SHELXLE-2011 (Huebschle, 2011)'
_computing_structure_refinement 'SHELXL-2016/6 (Sheldrick, 2016)'
_computing_structure_solution 'SHELXT 2014/5 (Sheldrick, 2014)'
_diffrn_ambient_pressure '1.01 GPa'
_diffrn_ambient_temperature 293(2)
_diffrn_detector_area_resol_mean 7
_diffrn_measured_fraction_theta_full 0.460
_diffrn_measured_fraction_theta_max 0.264
_diffrn_measurement_device_type 'ID15B beamline, ESRF'
_diffrn_measurement_method 'omega scans'
_diffrn_radiation_type synchrotron
_diffrn_radiation_wavelength 0.41134
_diffrn_reflns_av_R_equivalents 0.0305
_diffrn_reflns_av_unetI/netI 0.0528
_diffrn_reflns_Laue_measured_fraction_full 0.460
_diffrn_reflns_Laue_measured_fraction_max 0.264
_diffrn_reflns_limit_h_max 14
_diffrn_reflns_limit_h_min -14
_diffrn_reflns_limit_k_max 16
_diffrn_reflns_limit_k_min -16
_diffrn_reflns_limit_l_max 7
_diffrn_reflns_limit_l_min -7
_diffrn_reflns_number 3194
_diffrn_reflns_point_group_measured_fraction_full 0.428
_diffrn_reflns_point_group_measured_fraction_max 0.220
_diffrn_reflns_theta_full 14.288
_diffrn_reflns_theta_max 21.911
_diffrn_reflns_theta_min 1.959
_diffrn_source synchrotron
_exptl_absorpt_coefficient_mu 0.179
_exptl_absorpt_correction_T_max 1.00000
_exptl_absorpt_correction_T_min 0.90266
_exptl_absorpt_correction_type multi-scan
_exptl_absorpt_process_details
;
CrysAlisPro 1.171.39.46 (Rigaku Oxford Diffraction, 2018)
Empirical absorption correction using spherical harmonics,
 implemented in SCALE3 ABSPACK scaling algorithm.
;
_exptl_crystal_colour 'dark blue'
_exptl_crystal_density_diffrn 1.682
_exptl_crystal_description block
_exptl_crystal_F_000 454
_exptl_crystal_size_max 0.060
_exptl_crystal_size_mid 0.050
_exptl_crystal_size_min 0.030
_refine_diff_density_max 0.541
_refine_diff_density_min -0.448
_refine_diff_density_rms 0.054
_refine_ls_abs_structure_details
;
 Flack x determined using 610 quotients [(I+)-(I-)]/[(I+)+(I-)]
 (Parsons, Flack and Wagner, Acta Cryst. B69 (2013) 249-259).
;
_refine_ls_abs_structure_Flack 0.10(6)
_refine_ls_extinction_method none
_refine_ls_goodness_of_fit_ref 1.136
_refine_ls_hydrogen_treatment constr
_refine_ls_matrix_type full
_refine_ls_number_parameters 234
_refine_ls_number_reflns 2369
_refine_ls_number_restraints 18
_refine_ls_restrained_S_all 1.132
_refine_ls_R_factor_all 0.0631
_refine_ls_R_factor_gt 0.0454
_refine_ls_shift/su_max 0.000
_refine_ls_shift/su_mean 0.000
_refine_ls_structure_factor_coef Fsqd
_refine_ls_weighting_details 'w=1/[\s^2^(Fo^2^)+(0.0232P)^2^+0.5825P] where P=(Fo^2^+2Fc^2^)/3'
_refine_ls_weighting_scheme calc
_refine_ls_wR_factor_gt 0.0915
_refine_ls_wR_factor_ref 0.1153
_reflns_Friedel_coverage 0.664
_reflns_Friedel_fraction_full 0.396
_reflns_Friedel_fraction_max 0.176
_reflns_number_gt 1782
_reflns_number_total 2369
_reflns_threshold_expression 'I > 2\s(I)'
_cod_data_source_file c9tc01924c2.cif
_cod_data_source_block EtaNaCrF_c1_p03
_cod_original_cell_volume 863.3(6)
_cod_original_sg_symbol_H-M 'P n'
_cod_database_code 7237841
_shelx_shelxl_version_number 2016/6
_shelx_space_group_comment
;
The symmetry employed for this shelxl refinement is uniquely defined
by the following loop, which should always be used as a source of
symmetry information in preference to the above space-group names.
They are only intended as comments.
;

loop_
_space_group_symop_operation_xyz
'x, y, z'
'x+1/2, -y, z+1/2'

loop_
_atom_site_label
_atom_site_type_symbol
_atom_site_fract_x
_atom_site_fract_y
_atom_site_fract_z
_atom_site_U_iso_or_equiv
_atom_site_adp_type
_atom_site_occupancy
_atom_site_site_symmetry_order
_atom_site_calc_flag
_atom_site_refinement_flags_posn
_atom_site_refinement_flags_adp
Cr1 Cr 0.58293(12) 0.77725(10) 0.50204(17) 0.0269(10) Uani 1 1 d . .
Na1 Na 0.0786(5) 0.2767(3) 0.5036(9) 0.029(3) Uani 1 1 d . .
C1 C 0.8591(9) 0.5700(8) 0.5297(16) 0.039(9) Uani 1 1 d . U
H1 H 0.822850 0.531838 0.460684 0.046 Uiso 1 1 calc R U
C2 C 0.6468(12) 0.7649(10) 0.259(2) 0.032(6) Uani 1 1 d . U
H2 H 0.536582 0.735189 0.253095 0.039 Uiso 1 1 calc R U
C3 C 0.3543(9) 0.5309(8) 0.4752(17) 0.052(9) Uani 1 1 d . U
H3 H 0.292186 0.580084 0.528972 0.062 Uiso 1 1 calc R U
C4 C 0.5146(11) 0.7492(11) 0.739(2) 0.032(7) Uani 1 1 d . U
H4 H 0.625898 0.774198 0.748230 0.039 Uiso 1 1 calc R U
C5 C 0.7920(9) 1.0425(8) 0.5245(17) 0.055(9) Uani 1 1 d . U
H5 H 0.850609 1.006210 0.463527 0.066 Uiso 1 1 calc R U
C6 C 0.3116(8) 0.9889(8) 0.4737(16) 0.045(8) Uani 1 1 d . U
H6 H 0.354782 1.032076 0.539119 0.054 Uiso 1 1 calc R U
O1 O 0.7806(6) 0.6795(5) 0.5696(11) 0.037(6) Uani 1 1 d . U
O2 O 0.9799(6) 0.5109(6) 0.5761(13) 0.053(7) Uani 1 1 d . U
O3 O 0.7048(7) 0.7959(7) 0.3600(16) 0.035(6) Uani 1 1 d . U
O4 O 0.7233(8) 0.7715(7) 0.1758(13) 0.041(6) Uani 1 1 d . U
O5 O 0.4936(5) 0.5852(5) 0.4469(10) 0.036(5) Uani 1 1 d . U
O6 O 0.2992(7) 0.4151(6) 0.4336(13) 0.0514(16) Uiso 1 1 d . .
O7 O 0.4576(7) 0.7542(7) 0.6423(15) 0.036(6) Uani 1 1 d . U
O8 O 0.4363(8) 0.7132(7) 0.8266(15) 0.046(6) Uani 1 1 d . U
O9 O 0.6665(6) 0.9687(5) 0.5581(11) 0.043(6) Uani 1 1 d . U
O10 O 0.8389(7) 1.1578(6) 0.5682(12) 0.053(7) Uani 1 1 d . U
O11 O 0.3861(6) 0.8774(5) 0.4326(11) 0.031(6) Uani 1 1 d . U
O12 O 0.1833(6) 1.0424(5) 0.4301(11) 0.039(6) Uani 1 1 d . U
C7 C 0.1202(10) 0.7159(9) 0.281(2) 0.063(11) Uani 1 1 d . .
H7A H 0.239786 0.721155 0.291460 0.076 Uiso 1 1 calc R U
H7B H 0.073986 0.681435 0.351775 0.076 Uiso 1 1 calc R U
C8 C 0.0799(14) 0.6098(11) 0.192(2) 0.089(15) Uani 1 1 d . .
H8A H 0.137976 0.518803 0.206231 0.134 Uiso 1 1 calc R U
H8B H 0.112604 0.649437 0.120650 0.134 Uiso 1 1 calc R U
H8C H -0.037480 0.591532 0.190470 0.134 Uiso 1 1 calc R U
C9 C 0.0253(10) 0.7809(9) 0.7948(19) 0.061(12) Uani 1 1 d . .
H9A H -0.094506 0.770950 0.791934 0.073 Uiso 1 1 calc R U
H9B H 0.056575 0.820648 0.868135 0.073 Uiso 1 1 calc R U
C10 C 0.0766(14) 0.8836(9) 0.707(2) 0.077(13) Uani 1 1 d . .
H10A H 0.058666 0.839247 0.634502 0.115 Uiso 1 1 calc R U
H10B H 0.192260 0.906288 0.717541 0.115 Uiso 1 1 calc R U
H10C H 0.012723 0.972926 0.712211 0.115 Uiso 1 1 calc R U
N1 N 0.0557(9) 0.8639(8) 0.2562(17) 0.053(9) Uani 1 1 d . .
H1A H 0.097464 0.928308 0.305896 0.080 Uiso 1 1 calc R U
H1B H -0.054451 0.863246 0.260411 0.080 Uiso 1 1 calc R U
H1C H 0.084826 0.890122 0.186935 0.080 Uiso 1 1 calc R U
N2 N 0.1019(8) 0.6336(8) 0.7810(17) 0.047(8) Uani 1 1 d . .
H2A H 0.211701 0.641552 0.787863 0.070 Uiso 1 1 calc R U
H2B H 0.075518 0.597797 0.713078 0.070 Uiso 1 1 calc R U
H2C H 0.064670 0.572639 0.833839 0.070 Uiso 1 1 calc R U

loop_
_atom_site_aniso_label
_atom_site_aniso_U_11
_atom_site_aniso_U_22
_atom_site_aniso_U_33
_atom_site_aniso_U_23
_atom_site_aniso_U_13
_atom_site_aniso_U_12
Cr1 0.0251(3) 0.0313(4) 0.024(3) -0.0020(7) 0.0016(6) -0.0001(4)
Na1 0.0314(10) 0.0323(9) 0.023(8) 0.0022(19) -0.0010(17) -0.0024(10)
C1 0.038(3) 0.043(3) 0.03(3) -0.008(5) -0.008(6) 0.004(3)
C2 0.035(4) 0.045(4) 0.02(2) 0.008(6) -0.001(7) 0.002(3)
C3 0.036(3) 0.043(3) 0.08(3) -0.005(6) 0.010(6) -0.012(3)
C4 0.024(3) 0.052(3) 0.02(2) 0.000(7) 0.000(5) -0.002(3)
C5 0.033(3) 0.037(3) 0.09(3) 0.002(5) 0.011(6) -0.003(3)
C6 0.031(3) 0.038(3) 0.06(3) -0.011(5) -0.008(5) 0.010(3)
O1 0.033(2) 0.039(2) 0.040(19) -0.008(4) -0.003(4) 0.0044(19)
O2 0.039(2) 0.045(3) 0.07(2) -0.007(4) -0.006(5) 0.009(2)
O3 0.033(2) 0.051(3) 0.02(2) 0.000(5) 0.000(5) -0.004(2)
O4 0.038(3) 0.064(3) 0.02(2) -0.007(5) 0.008(6) -0.001(2)
O5 0.0272(17) 0.035(2) 0.047(18) -0.003(3) 0.004(3) -0.0037(16)
O7 0.030(3) 0.053(3) 0.03(2) 0.000(5) -0.002(5) -0.001(2)
O8 0.040(3) 0.075(4) 0.02(2) 0.002(6) 0.001(5) -0.005(3)
O9 0.034(2) 0.037(2) 0.058(19) -0.004(4) 0.012(4) -0.0044(18)
O10 0.049(3) 0.042(2) 0.07(2) -0.009(4) 0.011(5) -0.014(2)
O11 0.035(2) 0.042(2) 0.017(19) -0.002(4) -0.005(4) 0.0062(19)
O12 0.041(2) 0.045(3) 0.03(2) -0.009(4) -0.004(4) 0.009(2)
C7 0.044(4) 0.046(4) 0.10(4) 0.006(7) 0.002(7) -0.002(3)
C8 0.062(5) 0.051(5) 0.16(5) -0.011(9) 0.000(11) -0.010(5)
C9 0.040(4) 0.055(5) 0.09(4) -0.014(7) 0.006(8) -0.004(3)
C10 0.069(6) 0.037(4) 0.13(4) 0.004(7) 0.009(10) -0.003(4)
N1 0.048(3) 0.049(4) 0.06(3) 0.000(6) 0.007(7) -0.012(3)
N2 0.037(3) 0.051(4) 0.05(3) 0.003(6) -0.006(5) -0.011(3)

loop_
_atom_type_symbol
_atom_type_description
_atom_type_scat_dispersion_real
_atom_type_scat_dispersion_imag
_atom_type_scat_source
C C -0.0001 0.0005 'International Tables Vol C Tables 4.2.6.8 and 6.1.1.4'
H H 0.0000 0.0000 'International Tables Vol C Tables 4.2.6.8 and 6.1.1.4'
N N 0.0006 0.0010 'International Tables Vol C Tables 4.2.6.8 and 6.1.1.4'
O O 0.0018 0.0018 'International Tables Vol C Tables 4.2.6.8 and 6.1.1.4'
Na Na 0.0097 0.0079 'International Tables Vol C Tables 4.2.6.8 and 6.1.1.4'
Cr Cr 0.1612 0.2220 'International Tables Vol C Tables 4.2.6.8 and 6.1.1.4'

loop_
_geom_angle_atom_site_label_1
_geom_angle_atom_site_label_2
_geom_angle_atom_site_label_3
_geom_angle
_geom_angle_site_symmetry_1
_geom_angle_site_symmetry_3
O9 Cr1 O3 92.3(4) . .
O9 Cr1 O7 89.2(4) . .
O3 Cr1 O7 178.5(4) . .
O9 Cr1 O1 89.3(3) . .
O3 Cr1 O1 88.5(5) . .
O7 Cr1 O1 91.9(4) . .
O9 Cr1 O5 178.7(3) . .
O3 Cr1 O5 88.7(4) . .
O7 Cr1 O5 89.8(4) . .
O1 Cr1 O5 91.6(3) . .
O9 Cr1 O11 90.3(3) . .
O3 Cr1 O11 90.8(4) . .
O7 Cr1 O11 88.9(4) . .
O1 Cr1 O11 179.2(4) . .
O5 Cr1 O11 88.8(3) . .
O6 Na1 O10 174.1(4) . 1_445
O6 Na1 O4 92.2(4) . 2_465
O10 Na1 O4 91.7(5) 1_445 2_465
O6 Na1 O8 91.4(5) . 2_464
O10 Na1 O8 85.3(4) 1_445 2_464
O4 Na1 O8 171.5(3) 2_465 2_464
O6 Na1 O2 85.1(3) . 1_455
O10 Na1 O2 90.4(3) 1_445 1_455
O4 Na1 O2 90.9(5) 2_465 1_455
O8 Na1 O2 97.1(4) 2_464 1_455
O6 Na1 O12 93.9(3) . 1_545
O10 Na1 O12 90.6(2) 1_445 1_545
O4 Na1 O12 88.8(4) 2_465 1_545
O8 Na1 O12 83.3(4) 2_464 1_545
O2 Na1 O12 178.9(3) 1_455 1_545
O6 Na1 C2 106.8(5) . 2_465
O10 Na1 C2 76.0(5) 1_445 2_465
O4 Na1 C2 19.8(3) 2_465 2_465
O8 Na1 C2 160.9(3) 2_464 2_465
O2 Na1 C2 79.2(5) 1_455 2_465
O12 Na1 C2 100.8(4) 1_545 2_465
O2 C1 O1 124.5(16) . .
O2 C1 H1 117.7 . .
O1 C1 H1 117.7 . .
O4 C2 O3 125.1(11) . .
O4 C2 Na1 43.0(11) . 2_564
O3 C2 Na1 167.7(11) . 2_564
O4 C2 H2 117.5 . .
O3 C2 H2 117.5 . .
Na1 C2 H2 74.6 2_564 .
O6 C3 O5 122.1(13) . .
O6 C3 H3 118.9 . .
O5 C3 H3 118.9 . .
O7 C4 O8 126.2(10) . .
O7 C4 H4 116.9 . .
O8 C4 H4 116.9 . .
O10 C5 O9 123.6(14) . .
O10 C5 H5 118.2 . .
O9 C5 H5 118.2 . .
O12 C6 O11 122.8(14) . .
O12 C6 H6 118.6 . .
O11 C6 H6 118.6 . .
C1 O1 Cr1 126.9(11) . .
C1 O2 Na1 118.9(10) . 1_655
C2 O3 Cr1 126.0(8) . .
C2 O4 Na1 117.2(10) . 2_564
C3 O5 Cr1 124.4(8) . .
C3 O6 Na1 125.5(10) . .
C4 O7 Cr1 126.9(8) . .
C4 O8 Na1 118.4(9) . 2_565
C5 O9 Cr1 128.4(9) . .
C5 O10 Na1 120.2(9) . 1_665
C6 O11 Cr1 125.4(11) . .
C6 O12 Na1 118.5(8) . 1_565
C8 C7 N1 112.2(17) . .
C8 C7 H7A 109.2 . .
N1 C7 H7A 109.2 . .
C8 C7 H7B 109.2 . .
N1 C7 H7B 109.2 . .
H7A C7 H7B 107.9 . .
C7 C8 H8A 109.5 . .
C7 C8 H8B 109.5 . .
H8A C8 H8B 109.5 . .
C7 C8 H8C 109.5 . .
H8A C8 H8C 109.5 . .
H8B C8 H8C 109.5 . .
C10 C9 N2 111.8(13) . .
C10 C9 H9A 109.3 . .
N2 C9 H9A 109.3 . .
C10 C9 H9B 109.3 . .
N2 C9 H9B 109.3 . .
H9A C9 H9B 107.9 . .
C9 C10 H10A 109.5 . .
C9 C10 H10B 109.5 . .
H10A C10 H10B 109.5 . .
C9 C10 H10C 109.5 . .
H10A C10 H10C 109.5 . .
H10B C10 H10C 109.5 . .
C7 N1 H1A 109.5 . .
C7 N1 H1B 109.5 . .
H1A N1 H1B 109.5 . .
C7 N1 H1C 109.5 . .
H1A N1 H1C 109.5 . .
H1B N1 H1C 109.5 . .
C9 N2 H2A 109.5 . .
C9 N2 H2B 109.5 . .
H2A N2 H2B 109.5 . .
C9 N2 H2C 109.5 . .
H2A N2 H2C 109.5 . .
H2B N2 H2C 109.5 . .

loop_
_geom_bond_atom_site_label_1
_geom_bond_atom_site_label_2
_geom_bond_distance
_geom_bond_site_symmetry_2
Cr1 O9 1.968(6) .
Cr1 O3 1.971(16) .
Cr1 O7 1.972(16) .
Cr1 O1 1.979(7) .
Cr1 O5 1.986(6) .
Cr1 O11 1.992(7) .
Na1 O6 2.338(9) .
Na1 O10 2.351(7) 1_445
Na1 O4 2.373(18) 2_465
Na1 O8 2.38(2) 2_464
Na1 O2 2.423(8) 1_455
Na1 O12 2.447(8) 1_545
Na1 C2 3.09(3) 2_465
C1 O2 1.231(14) .
C1 O1 1.271(11) .
C1 H1 0.9300 .
C2 O4 1.18(3) .
C2 O3 1.30(3) .
C2 H2 0.9300 .
C3 O6 1.236(14) .
C3 O5 1.275(9) .
C3 H3 0.9300 .
C4 O7 1.22(3) .
C4 O8 1.27(3) .
C4 H4 0.9300 .
C5 O10 1.221(13) .
C5 O9 1.281(10) .
C5 H5 0.9300 .
C6 O12 1.245(12) .
C6 O11 1.274(11) .
C6 H6 0.9300 .
C7 C8 1.46(3) .
C7 N1 1.465(12) .
C7 H7A 0.9700 .
C7 H7B 0.9700 .
C8 H8A 0.9600 .
C8 H8B 0.9600 .
C8 H8C 0.9600 .
C9 C10 1.46(2) .
C9 N2 1.478(11) .
C9 H9A 0.9700 .
C9 H9B 0.9700 .
C10 H10A 0.9600 .
C10 H10B 0.9600 .
C10 H10C 0.9600 .
N1 H1A 0.8900 .
N1 H1B 0.8900 .
N1 H1C 0.8900 .
N2 H2A 0.8900 .
N2 H2B 0.8900 .
N2 H2C 0.8900 .
